data_1540435
loop_
_publ_author_name
'Doyle, Lauren E.'
'Piers, Warren E.'
'Borau-Garcia, Javier'
'Sgro, Michael J.'
'Spasyuk, Denis M.'

_publ_section_title
;
 Mechanistic studies on the addition of hydrogen to iridaepoxide complexes
 with subsequent elimination of water
;
_journal_issue 2
_journal_name_full 'Chem. Sci.'
_journal_page_first 921
_journal_paper_doi 10.1039/C5SC03575A
_journal_volume 7
_journal_year 2016
_chemical_formula_moiety 'C29 H37 Ir O P2 S2'
_chemical_formula_sum 'C29 H37 Ir O P2 S2'
_chemical_formula_weight 719.84
_chemical_name_systematic
;
 ?
;
_chemical_properties_physical Air-sensitive
_space_group_crystal_system monoclinic
_space_group_IT_number 14
_space_group_name_Hall '-P 2ybc'
_space_group_name_H-M_alt 'P 1 21/c 1'
_symmetry_space_group_name_Hall '-P 2ybc'
_symmetry_space_group_name_H-M 'P 1 21/c 1'
_atom_sites_solution_hydrogens mixed
_audit_creation_method SHELXL-2013
_audit_update_record
;
2015-09-08 deposited with the CCDC.
2015-10-27 downloaded from the CCDC.
;
_cell_angle_alpha 90
_cell_angle_beta 116.7160(10)
_cell_angle_gamma 90
_cell_formula_units_Z 4
_cell_length_a 13.5212(3)
_cell_length_b 15.0131(4)
_cell_length_c 16.0250(2)
_cell_measurement_temperature 173(2)
_cell_volume 2905.73(11)
_computing_cell_refinement 'Bruker SAINT'
_computing_data_collection 'Bruker APEX2'
_computing_data_reduction 'Bruker SAINT'
_computing_molecular_graphics 'Bruker SHELXTL'
_computing_publication_material 'LinXTL v.  5.3.7'
_computing_structure_refinement 'SHELXL-97 (Sheldrick, 2008)'
_computing_structure_solution 'SHELXS-97 (Sheldrick, 2008)'
_diffrn_ambient_temperature 173(2)
_diffrn_measured_fraction_theta_full 0.991
_diffrn_measured_fraction_theta_max 0.991
_diffrn_measurement_device_type 'Bruker APEX-II CCD'
_diffrn_measurement_method '\f and \w scans'
_diffrn_radiation_type MoK\a
_diffrn_radiation_wavelength 0.71073
_diffrn_reflns_av_R_equivalents 0.0403
_diffrn_reflns_av_unetI/netI 0.0272
_diffrn_reflns_laue_measured_fraction_full 0.991
_diffrn_reflns_laue_measured_fraction_max 0.991
_diffrn_reflns_limit_h_max 16
_diffrn_reflns_limit_h_min -16
_diffrn_reflns_limit_k_max 17
_diffrn_reflns_limit_k_min -17
_diffrn_reflns_limit_l_max 19
_diffrn_reflns_limit_l_min -19
_diffrn_reflns_number 18604
_diffrn_reflns_point_group_measured_fraction_full 0.991
_diffrn_reflns_point_group_measured_fraction_max 0.991
_diffrn_reflns_theta_full 25.000
_diffrn_reflns_theta_max 24.999
_diffrn_reflns_theta_min 1.966
_exptl_absorpt_coefficient_mu 4.869
_exptl_absorpt_correction_T_max 0.8291
_exptl_absorpt_correction_T_min 0.6967
_exptl_absorpt_correction_type multi-scan
_exptl_absorpt_process_details 'Sadabs (Sheldrick, 1996)'
_exptl_crystal_colour Black
_exptl_crystal_density_diffrn 1.645
_exptl_crystal_density_method 'not measured'
_exptl_crystal_description Rhombohedral
_exptl_crystal_F_000 1432
_exptl_crystal_size_max 0.08
_exptl_crystal_size_mid 0.06
_exptl_crystal_size_min 0.04
_refine_diff_density_max 1.216
_refine_diff_density_min -0.659
_refine_diff_density_rms 0.107
_refine_ls_extinction_method none
_refine_ls_goodness_of_fit_ref 1.044
_refine_ls_hydrogen_treatment mixed
_refine_ls_matrix_type full
_refine_ls_number_parameters 320
_refine_ls_number_reflns 5061
_refine_ls_number_restraints 2
_refine_ls_restrained_S_all 1.043
_refine_ls_R_factor_all 0.0348
_refine_ls_R_factor_gt 0.0276
_refine_ls_shift/su_max 0.001
_refine_ls_shift/su_mean 0.000
_refine_ls_structure_factor_coef Fsqd
_refine_ls_weighting_details 'w=1/[\s^2^(Fo^2^)+(0.0230P)^2^+12.3043P] where P=(Fo^2^+2Fc^2^)/3'
_refine_ls_weighting_scheme calc
_refine_ls_wR_factor_gt 0.0632
_refine_ls_wR_factor_ref 0.0682
_reflns_Friedel_coverage 0.000
_reflns_number_gt 4476
_reflns_number_total 5061
_reflns_threshold_expression 'I > 2\s(I)'
_cod_data_source_file c5sc03575a2.cif
_cod_data_source_block 3_OH
_cod_depositor_comments 'Adding full bibliography for 1540435--1540440.cif.'
_cod_database_code 1540435
_shelx_space_group_comment
;
The symmetry employed for this shelxl refinement is uniquely defined
by the following loop, which should always be used as a source of
symmetry information in preference to the above space-group names.
They are only intended as comments.
;
_shelx_estimated_absorpt_t_min 0.697
_shelx_estimated_absorpt_t_max 0.829
_shelxl_version_number 2013-4

loop_
_space_group_symop_operation_xyz
'x, y, z'
'-x, y+1/2, -z+1/2'
'-x, -y, -z'
'x, -y-1/2, z-1/2'

loop_
_atom_site_label
_atom_site_type_symbol
_atom_site_fract_x
_atom_site_fract_y
_atom_site_fract_z
_atom_site_U_iso_or_equiv
_atom_site_adp_type
_atom_site_occupancy
_atom_site_site_symmetry_order
_atom_site_calc_flag
_atom_site_refinement_flags_posn
_atom_site_refinement_flags_adp
C1 C 0.1747(4) 0.4000(3) 0.1614(3) 0.0265(10) Uani 1 1 d . .
C2 C 0.0857(4) 0.3341(3) 0.1401(3) 0.0260(10) Uani 1 1 d . .
C3 C 0.0785(4) 0.2837(3) 0.2072(3) 0.0268(10) Uani 1 1 d . .
C4 C -0.0094(4) 0.2205(3) 0.1730(3) 0.0279(10) Uani 1 1 d . .
C5 C -0.0408(4) 0.1563(4) 0.2188(4) 0.0389(13) Uani 1 1 d . .
H5 H -0.0011 0.1507 0.2848 0.047 Uiso 1 1 calc R U
C6 C -0.1281(5) 0.1012(4) 0.1701(4) 0.0411(13) Uani 1 1 d . .
H6 H -0.1481 0.0571 0.2023 0.049 Uiso 1 1 calc R U
C7 C -0.1883(5) 0.1090(4) 0.0732(4) 0.0430(14) Uani 1 1 d . .
H7 H -0.2491 0.0701 0.0404 0.052 Uiso 1 1 calc R U
C8 C -0.1615(4) 0.1714(4) 0.0248(4) 0.0387(13) Uani 1 1 d . .
H8 H -0.2030 0.1768 -0.0410 0.046 Uiso 1 1 calc R U
C9 C -0.0713(4) 0.2270(3) 0.0752(3) 0.0292(11) Uani 1 1 d . .
C10 C 0.1880(4) 0.4471(3) 0.0878(3) 0.0245(10) Uani 1 1 d . .
C11 C 0.2767(4) 0.5019(3) 0.1077(3) 0.0293(11) Uani 1 1 d . .
C12 C 0.2779(4) 0.5403(4) 0.0271(3) 0.0324(11) Uani 1 1 d . .
C13 C 0.3533(5) 0.5995(4) 0.0196(4) 0.0496(16) Uani 1 1 d . .
H13 H 0.4162 0.6189 0.0741 0.060 Uiso 1 1 calc R U
C14 C 0.3361(5) 0.6293(5) -0.0662(4) 0.063(2) Uani 1 1 d . .
H14 H 0.3870 0.6703 -0.0708 0.076 Uiso 1 1 calc R U
C15 C 0.2450(5) 0.6007(5) -0.1479(4) 0.0573(18) Uani 1 1 d . .
H15 H 0.2354 0.6211 -0.2072 0.069 Uiso 1 1 calc R U
C16 C 0.1698(5) 0.5434(4) -0.1418(4) 0.0403(13) Uani 1 1 d . .
H16 H 0.1073 0.5240 -0.1966 0.048 Uiso 1 1 calc R U
C17 C 0.1864(4) 0.5144(3) -0.0550(3) 0.0299(11) Uani 1 1 d . .
C18 C 0.2615(4) 0.1925(3) 0.3464(3) 0.0337(11) Uani 1 1 d . .
H18 H 0.2080 0.1475 0.3482 0.040 Uiso 1 1 calc R U
C19 C 0.2903(6) 0.1654(5) 0.2702(5) 0.068(2) Uani 1 1 d . .
H19A H 0.2236 0.1668 0.2102 0.101 Uiso 1 1 calc R U
H19B H 0.3209 0.1050 0.2823 0.101 Uiso 1 1 calc R U
H19C H 0.3455 0.2067 0.2684 0.101 Uiso 1 1 calc R U
C20 C 0.3620(6) 0.1908(6) 0.4403(5) 0.084(3) Uani 1 1 d . .
H20A H 0.3406 0.2079 0.4890 0.126 Uiso 1 1 calc R U
H20B H 0.4175 0.2327 0.4402 0.126 Uiso 1 1 calc R U
H20C H 0.3933 0.1305 0.4529 0.126 Uiso 1 1 calc R U
C21 C 0.1309(4) 0.3093(3) 0.4038(3) 0.0316(11) Uani 1 1 d . .
H21 H 0.1098 0.2480 0.4142 0.038 Uiso 1 1 calc R U
C22 C 0.2138(5) 0.3467(5) 0.4983(4) 0.0560(17) Uani 1 1 d . .
H22A H 0.2807 0.3097 0.5237 0.084 Uiso 1 1 calc R U
H22B H 0.1806 0.3464 0.5415 0.084 Uiso 1 1 calc R U
H22C H 0.2333 0.4078 0.4902 0.084 Uiso 1 1 calc R U
C23 C 0.0273(5) 0.3667(4) 0.3651(4) 0.0485(15) Uani 1 1 d . .
H23A H -0.0266 0.3425 0.3049 0.073 Uiso 1 1 calc R U
H23B H 0.0466 0.4277 0.3563 0.073 Uiso 1 1 calc R U
H23C H -0.0049 0.3669 0.4090 0.073 Uiso 1 1 calc R U
C24 C 0.5015(4) 0.4675(4) 0.2391(4) 0.0391(13) Uani 1 1 d . .
H24 H 0.5210 0.5049 0.1971 0.047 Uiso 1 1 calc R U
C25 C 0.5948(5) 0.4735(5) 0.3361(4) 0.0611(19) Uani 1 1 d . .
H25A H 0.6035 0.5354 0.3576 0.092 Uiso 1 1 calc R U
H25B H 0.6635 0.4531 0.3358 0.092 Uiso 1 1 calc R U
H25C H 0.5783 0.4359 0.3783 0.092 Uiso 1 1 calc R U
C26 C 0.4879(5) 0.3717(5) 0.2046(5) 0.067(2) Uani 1 1 d . .
H26A H 0.4274 0.3684 0.1410 0.100 Uiso 1 1 calc R U
H26B H 0.4708 0.3335 0.2460 0.100 Uiso 1 1 calc R U
H26C H 0.5568 0.3515 0.2045 0.100 Uiso 1 1 calc R U
C27 C 0.3909(4) 0.6287(3) 0.2574(4) 0.0371(12) Uani 1 1 d . .
H27 H 0.4479 0.6503 0.2385 0.045 Uiso 1 1 calc R U
C28 C 0.4341(5) 0.6438(4) 0.3615(4) 0.0491(15) Uani 1 1 d . .
H28A H 0.5029 0.6103 0.3955 0.074 Uiso 1 1 calc R U
H28B H 0.3788 0.6236 0.3811 0.074 Uiso 1 1 calc R U
H28C H 0.4485 0.7075 0.3753 0.074 Uiso 1 1 calc R U
C29 C 0.2842(5) 0.6806(4) 0.2022(4) 0.0533(16) Uani 1 1 d . .
H29A H 0.2584 0.6703 0.1352 0.080 Uiso 1 1 calc R U
H29B H 0.2982 0.7443 0.2156 0.080 Uiso 1 1 calc R U
H29C H 0.2276 0.6606 0.2203 0.080 Uiso 1 1 calc R U
Ir1 Ir 0.28328(2) 0.41538(2) 0.29114(2) 0.02468(7) Uani 1 1 d . .
O1 O 0.3855(4) 0.4354(3) 0.4266(3) 0.0563(12) Uani 1 1 d D .
P1 P 0.19098(10) 0.30157(9) 0.32118(8) 0.0267(3) Uani 1 1 d . .
P2 P 0.36864(10) 0.50785(8) 0.23071(8) 0.0273(3) Uani 1 1 d D .
S1 S -0.01967(10) 0.30849(8) 0.02930(8) 0.0301(3) Uani 1 1 d . .
S2 S 0.10169(10) 0.44280(8) -0.03150(8) 0.0288(3) Uani 1 1 d . .
H1O H 0.435(6) 0.473(5) 0.4337(15) 0.14(4) Uiso 1 1 d D .

loop_
_atom_site_aniso_label
_atom_site_aniso_U_11
_atom_site_aniso_U_22
_atom_site_aniso_U_33
_atom_site_aniso_U_23
_atom_site_aniso_U_13
_atom_site_aniso_U_12
C1 0.028(2) 0.025(3) 0.035(3) -0.009(2) 0.021(2) -0.007(2)
C2 0.022(2) 0.030(3) 0.024(2) -0.001(2) 0.0081(19) -0.0030(19)
C3 0.024(2) 0.030(3) 0.026(2) 0.004(2) 0.012(2) 0.000(2)
C4 0.027(2) 0.028(3) 0.028(3) 0.000(2) 0.012(2) -0.002(2)
C5 0.036(3) 0.041(3) 0.037(3) 0.006(2) 0.014(2) -0.006(2)
C6 0.042(3) 0.038(3) 0.046(3) 0.008(3) 0.023(3) -0.009(2)
C7 0.039(3) 0.036(3) 0.047(3) -0.004(3) 0.013(3) -0.012(2)
C8 0.034(3) 0.038(3) 0.038(3) -0.004(2) 0.011(2) -0.009(2)
C9 0.029(3) 0.026(3) 0.031(3) 0.000(2) 0.012(2) -0.003(2)
C10 0.024(2) 0.026(2) 0.022(2) 0.0002(19) 0.0087(19) 0.0039(19)
C11 0.028(3) 0.031(3) 0.026(2) 0.001(2) 0.009(2) -0.003(2)
C12 0.031(3) 0.040(3) 0.026(3) 0.004(2) 0.013(2) -0.005(2)
C13 0.044(3) 0.068(4) 0.031(3) 0.007(3) 0.012(3) -0.024(3)
C14 0.050(4) 0.093(5) 0.043(4) 0.014(4) 0.018(3) -0.031(4)
C15 0.055(4) 0.085(5) 0.033(3) 0.017(3) 0.021(3) -0.018(3)
C16 0.043(3) 0.049(3) 0.024(3) 0.005(2) 0.010(2) -0.007(3)
C17 0.031(3) 0.030(3) 0.029(3) 0.003(2) 0.014(2) -0.002(2)
C18 0.033(3) 0.035(3) 0.033(3) 0.006(2) 0.015(2) 0.002(2)
C19 0.086(5) 0.063(5) 0.060(4) 0.012(4) 0.038(4) 0.036(4)
C20 0.077(5) 0.083(6) 0.052(4) 0.001(4) -0.006(4) 0.043(5)
C21 0.035(3) 0.037(3) 0.024(2) 0.007(2) 0.015(2) 0.000(2)
C22 0.056(4) 0.082(5) 0.031(3) -0.007(3) 0.022(3) -0.006(4)
C23 0.051(4) 0.056(4) 0.047(3) 0.007(3) 0.030(3) 0.013(3)
C24 0.026(3) 0.048(3) 0.043(3) 0.004(3) 0.015(2) -0.001(2)
C25 0.035(3) 0.083(5) 0.047(4) -0.007(3) 0.002(3) 0.012(3)
C26 0.044(4) 0.075(5) 0.085(5) -0.020(4) 0.033(4) 0.010(3)
C27 0.040(3) 0.030(3) 0.035(3) -0.004(2) 0.012(2) -0.010(2)
C28 0.060(4) 0.037(3) 0.034(3) -0.010(2) 0.006(3) -0.004(3)
C29 0.059(4) 0.029(3) 0.054(4) 0.001(3) 0.010(3) 0.006(3)
Ir1 0.02410(11) 0.02767(11) 0.01953(10) 0.00003(7) 0.00738(8) -0.00227(8)
O1 0.052(3) 0.075(3) 0.025(2) 0.0061(19) 0.0032(18) -0.022(2)
P1 0.0256(6) 0.0319(7) 0.0212(6) 0.0030(5) 0.0093(5) -0.0011(5)
P2 0.0248(6) 0.0291(7) 0.0234(6) 0.0002(5) 0.0066(5) -0.0047(5)
S1 0.0299(6) 0.0318(7) 0.0242(6) -0.0009(5) 0.0082(5) -0.0076(5)
S2 0.0308(6) 0.0324(7) 0.0208(6) -0.0008(5) 0.0094(5) -0.0053(5)

loop_
_atom_type_symbol
_atom_type_description
_atom_type_scat_dispersion_real
_atom_type_scat_dispersion_imag
_atom_type_scat_source
C C 0.0033 0.0016 'International Tables Vol C Tables 4.2.6.8 and 6.1.1.4'
H H 0.0000 0.0000 'International Tables Vol C Tables 4.2.6.8 and 6.1.1.4'
Ir Ir -1.4442 7.9887 'International Tables Vol C Tables 4.2.6.8 and 6.1.1.4'
O O 0.0106 0.0060 'International Tables Vol C Tables 4.2.6.8 and 6.1.1.4'
P P 0.1023 0.0942 'International Tables Vol C Tables 4.2.6.8 and 6.1.1.4'
S S 0.1246 0.1234 'International Tables Vol C Tables 4.2.6.8 and 6.1.1.4'

loop_
_geom_angle_atom_site_label_1
_geom_angle_atom_site_label_2
_geom_angle_atom_site_label_3
_geom_angle
C10 C1 C2 121.6(4)
C10 C1 Ir1 120.0(3)
C2 C1 Ir1 118.2(3)
C3 C2 C1 122.2(4)
C3 C2 S1 111.5(4)
C1 C2 S1 126.2(4)
C2 C3 C4 114.3(4)
C2 C3 P1 113.2(4)
C4 C3 P1 132.1(4)
C5 C4 C9 117.8(4)
C5 C4 C3 131.2(5)
C9 C4 C3 111.0(4)
C6 C5 C4 120.7(5)
C6 C5 H5 119.7
C4 C5 H5 119.7
C5 C6 C7 120.5(5)
C5 C6 H6 119.7
C7 C6 H6 119.7
C8 C7 C6 121.2(5)
C8 C7 H7 119.4
C6 C7 H7 119.4
C7 C8 C9 117.9(5)
C7 C8 H8 121.1
C9 C8 H8 121.1
C8 C9 C4 121.9(5)
C8 C9 S1 126.3(4)
C4 C9 S1 111.8(3)
C11 C10 C1 121.3(4)
C11 C10 S2 111.3(3)
C1 C10 S2 127.5(4)
C10 C11 C12 113.6(4)
C10 C11 P2 112.7(4)
C12 C11 P2 133.7(4)
C17 C12 C13 117.9(5)
C17 C12 C11 112.0(4)
C13 C12 C11 130.0(5)
C14 C13 C12 119.7(5)
C14 C13 H13 120.1
C12 C13 H13 120.1
C13 C14 C15 121.3(6)
C13 C14 H14 119.3
C15 C14 H14 119.3
C16 C15 C14 119.8(5)
C16 C15 H15 120.1
C14 C15 H15 120.1
C15 C16 C17 118.9(5)
C15 C16 H16 120.6
C17 C16 H16 120.6
C16 C17 C12 122.4(5)
C16 C17 S2 126.4(4)
C12 C17 S2 111.2(4)
C19 C18 C20 111.2(5)
C19 C18 P1 111.2(4)
C20 C18 P1 112.3(4)
C19 C18 H18 107.3
C20 C18 H18 107.3
P1 C18 H18 107.3
C18 C19 H19A 109.5
C18 C19 H19B 109.5
H19A C19 H19B 109.5
C18 C19 H19C 109.5
H19A C19 H19C 109.5
H19B C19 H19C 109.5
C18 C20 H20A 109.5
C18 C20 H20B 109.5
H20A C20 H20B 109.5
C18 C20 H20C 109.5
H20A C20 H20C 109.5
H20B C20 H20C 109.5
C23 C21 C22 109.2(5)
C23 C21 P1 111.4(3)
C22 C21 P1 111.8(4)
C23 C21 H21 108.1
C22 C21 H21 108.1
P1 C21 H21 108.1
C21 C22 H22A 109.5
C21 C22 H22B 109.5
H22A C22 H22B 109.5
C21 C22 H22C 109.5
H22A C22 H22C 109.5
H22B C22 H22C 109.5
C21 C23 H23A 109.5
C21 C23 H23B 109.5
H23A C23 H23B 109.5
C21 C23 H23C 109.5
H23A C23 H23C 109.5
H23B C23 H23C 109.5
C25 C24 C26 110.0(5)
C25 C24 P2 113.2(4)
C26 C24 P2 109.3(4)
C25 C24 H24 108.1
C26 C24 H24 108.1
P2 C24 H24 108.1
C24 C25 H25A 109.5
C24 C25 H25B 109.5
H25A C25 H25B 109.5
C24 C25 H25C 109.5
H25A C25 H25C 109.5
H25B C25 H25C 109.5
C24 C26 H26A 109.5
C24 C26 H26B 109.5
H26A C26 H26B 109.5
C24 C26 H26C 109.5
H26A C26 H26C 109.5
H26B C26 H26C 109.5
C28 C27 C29 110.9(5)
C28 C27 P2 110.0(4)
C29 C27 P2 110.7(4)
C28 C27 H27 108.4
C29 C27 H27 108.4
P2 C27 H27 108.4
C27 C28 H28A 109.5
C27 C28 H28B 109.5
H28A C28 H28B 109.5
C27 C28 H28C 109.5
H28A C28 H28C 109.5
H28B C28 H28C 109.5
C27 C29 H29A 109.5
C27 C29 H29B 109.5
H29A C29 H29B 109.5
C27 C29 H29C 109.5
H29A C29 H29C 109.5
H29B C29 H29C 109.5
C1 Ir1 O1 175.5(2)
C1 Ir1 P2 84.34(14)
O1 Ir1 P2 97.71(13)
C1 Ir1 P1 85.14(14)
O1 Ir1 P1 93.44(13)
P2 Ir1 P1 166.07(5)
Ir1 O1 H1O 111.5(15)
C3 P1 C21 107.2(2)
C3 P1 C18 102.0(2)
C21 P1 C18 104.5(2)
C3 P1 Ir1 100.98(16)
C21 P1 Ir1 124.17(18)
C18 P1 Ir1 115.53(17)
C11 P2 C24 103.6(2)
C11 P2 C27 105.1(2)
C24 P2 C27 104.6(3)
C11 P2 Ir1 101.70(16)
C24 P2 Ir1 115.56(19)
C27 P2 Ir1 123.88(19)
C9 S1 C2 91.4(2)
C17 S2 C10 91.9(2)

loop_
_geom_bond_atom_site_label_1
_geom_bond_atom_site_label_2
_geom_bond_distance
C1 C10 1.453(7)
C1 C2 1.474(6)
C1 Ir1 1.946(5)
C2 C3 1.355(6)
C2 S1 1.748(5)
C3 C4 1.423(7)
C3 P1 1.795(5)
C4 C5 1.389(7)
C4 C9 1.409(7)
C5 C6 1.363(7)
C5 H5 0.9500
C6 C7 1.396(8)
C6 H6 0.9500
C7 C8 1.365(8)
C7 H7 0.9500
C8 C9 1.398(7)
C8 H8 0.9500
C9 S1 1.728(5)
C10 C11 1.369(7)
C10 S2 1.737(5)
C11 C12 1.421(7)
C11 P2 1.799(5)
C12 C17 1.396(7)
C12 C13 1.398(7)
C13 C14 1.363(8)
C13 H13 0.9500
C14 C15 1.402(9)
C14 H14 0.9500
C15 C16 1.367(8)
C15 H15 0.9500
C16 C17 1.378(7)
C16 H16 0.9500
C17 S2 1.730(5)
C18 C19 1.495(8)
C18 C20 1.508(8)
C18 P1 1.845(5)
C18 H18 1.0000
C19 H19A 0.9800
C19 H19B 0.9800
C19 H19C 0.9800
C20 H20A 0.9800
C20 H20B 0.9800
C20 H20C 0.9800
C21 C23 1.519(7)
C21 C22 1.528(7)
C21 P1 1.843(5)
C21 H21 1.0000
C22 H22A 0.9800
C22 H22B 0.9800
C22 H22C 0.9800
C23 H23A 0.9800
C23 H23B 0.9800
C23 H23C 0.9800
C24 C25 1.501(8)
C24 C26 1.522(9)
C24 P2 1.842(5)
C24 H24 1.0000
C25 H25A 0.9800
C25 H25B 0.9800
C25 H25C 0.9800
C26 H26A 0.9800
C26 H26B 0.9800
C26 H26C 0.9800
C27 C28 1.518(7)
C27 C29 1.524(8)
C27 P2 1.856(5)
C27 H27 1.0000
C28 H28A 0.9800
C28 H28B 0.9800
C28 H28C 0.9800
C29 H29A 0.9800
C29 H29B 0.9800
C29 H29C 0.9800
Ir1 O1 2.003(4)
Ir1 P2 2.2808(13)
Ir1 P1 2.2911(13)
O1 H1O 0.85(2)

loop_
_geom_hbond_atom_site_label_D
_geom_hbond_atom_site_label_H
_geom_hbond_atom_site_label_A
_geom_hbond_distance_DH
_geom_hbond_distance_HA
_geom_hbond_distance_DA
_geom_hbond_angle_DHA
_geom_hbond_site_symmetry_A
C28 H28A O1 0.98 2.65 3.383(7) 132.1 3_666
C21 H21 S2 1.00 3.01 3.991(5) 167.1 4_566

loop_
_geom_torsion_atom_site_label_1
_geom_torsion_atom_site_label_2
_geom_torsion_atom_site_label_3
_geom_torsion_atom_site_label_4
_geom_torsion
C10 C1 C2 C3 173.6(5)
Ir1 C1 C2 C3 -1.1(6)
C10 C1 C2 S1 -4.7(7)
Ir1 C1 C2 S1 -179.5(3)
C1 C2 C3 C4 -176.8(4)
S1 C2 C3 C4 1.8(6)
C1 C2 C3 P1 -3.0(6)
S1 C2 C3 P1 175.6(2)
C2 C3 C4 C5 177.7(5)
P1 C3 C4 C5 5.4(9)
C2 C3 C4 C9 -1.4(6)
P1 C3 C4 C9 -173.7(4)
C9 C4 C5 C6 0.5(8)
C3 C4 C5 C6 -178.6(5)
C4 C5 C6 C7 -0.7(9)
C5 C6 C7 C8 0.2(9)
C6 C7 C8 C9 0.4(9)
C7 C8 C9 C4 -0.6(8)
C7 C8 C9 S1 178.2(4)
C5 C4 C9 C8 0.1(8)
C3 C4 C9 C8 179.4(5)
C5 C4 C9 S1 -178.9(4)
C3 C4 C9 S1 0.4(5)
C2 C1 C10 C11 -173.9(4)
Ir1 C1 C10 C11 0.8(6)
C2 C1 C10 S2 5.2(7)
Ir1 C1 C10 S2 179.9(3)
C1 C10 C11 C12 178.2(4)
S2 C10 C11 C12 -1.0(6)
C1 C10 C11 P2 -0.5(6)
S2 C10 C11 P2 -179.7(2)
C10 C11 C12 C17 1.0(7)
P2 C11 C12 C17 179.4(4)
C10 C11 C12 C13 179.2(6)
P2 C11 C12 C13 -2.5(10)
C17 C12 C13 C14 -0.5(10)
C11 C12 C13 C14 -178.5(6)
C12 C13 C14 C15 -1.0(12)
C13 C14 C15 C16 1.6(12)
C14 C15 C16 C17 -0.6(10)
C15 C16 C17 C12 -0.9(9)
C15 C16 C17 S2 179.6(5)
C13 C12 C17 C16 1.5(8)
C11 C12 C17 C16 179.9(5)
C13 C12 C17 S2 -178.9(5)
C11 C12 C17 S2 -0.6(6)
C2 C3 P1 C21 136.0(4)
C4 C3 P1 C21 -51.6(5)
C2 C3 P1 C18 -114.6(4)
C4 C3 P1 C18 57.8(5)
C2 C3 P1 Ir1 4.8(4)
C4 C3 P1 Ir1 177.2(4)
C23 C21 P1 C3 -43.7(5)
C22 C21 P1 C3 -166.2(4)
C23 C21 P1 C18 -151.4(4)
C22 C21 P1 C18 86.1(4)
C23 C21 P1 Ir1 73.0(4)
C22 C21 P1 Ir1 -49.4(5)
C19 C18 P1 C3 54.2(5)
C20 C18 P1 C3 179.5(5)
C19 C18 P1 C21 165.7(5)
C20 C18 P1 C21 -69.0(5)
C19 C18 P1 Ir1 -54.3(5)
C20 C18 P1 Ir1 71.0(5)
C10 C11 P2 C24 120.3(4)
C12 C11 P2 C24 -58.1(6)
C10 C11 P2 C27 -130.1(4)
C12 C11 P2 C27 51.5(6)
C10 C11 P2 Ir1 0.1(4)
C12 C11 P2 Ir1 -178.3(5)
C25 C24 P2 C11 175.3(5)
C26 C24 P2 C11 -61.8(5)
C25 C24 P2 C27 65.4(5)
C26 C24 P2 C27 -171.7(4)
C25 C24 P2 Ir1 -74.4(5)
C26 C24 P2 Ir1 48.5(5)
C28 C27 P2 C11 161.1(4)
C29 C27 P2 C11 38.2(5)
C28 C27 P2 C24 -90.1(4)
C29 C27 P2 C24 146.9(4)
C28 C27 P2 Ir1 45.3(5)
C29 C27 P2 Ir1 -77.6(4)
C8 C9 S1 C2 -178.5(5)
C4 C9 S1 C2 0.5(4)
C3 C2 S1 C9 -1.3(4)
C1 C2 S1 C9 177.2(4)
C16 C17 S2 C10 179.5(5)
C12 C17 S2 C10 0.0(4)
C11 C10 S2 C17 0.6(4)
C1 C10 S2 C17 -178.6(4)
